data_4347839
loop_
_publ_author_name
'Han, Zeyu'
'Bates, Joshua I.'
'Strehl, Dominik'
'Patrick, Brian O.'
'Gates, Derek P.'

_publ_section_title
;
 Homo- and Heteropolynuclear Complexes Containing Bidentate Bridging
 4-Phosphino-N-Heterocyclic Carbene Ligands.
;
_journal_issue 10
_journal_name_full 'Inorganic chemistry'
_journal_page_first 5071
_journal_page_last 5078
_journal_paper_doi 10.1021/acs.inorgchem.6b00686
_journal_volume 55
_journal_year 2016
_chemical_formula_moiety 'C43 H45 Au2 Cl2 N2 P, C H2 Cl2'
_chemical_formula_sum 'C44 H47 Au2 Cl4 N2 P'
_chemical_formula_weight 1170.54
_space_group_IT_number 14
_space_group_name_Hall '-P 2ybc'
_space_group_name_H-M_alt 'P 1 21/c 1'
_symmetry_cell_setting monoclinic
_symmetry_space_group_name_H-M 'P 1 21/c 1'
_atom_sites_solution_hydrogens geom
_atom_sites_solution_primary direct
_atom_sites_solution_secondary difmap
_audit_creation_method SHELXL-97
_cell_angle_alpha 90.00
_cell_angle_beta 113.5920(10)
_cell_angle_gamma 90.00
_cell_formula_units_Z 4
_cell_length_a 15.7360(6)
_cell_length_b 17.9229(5)
_cell_length_c 16.6450(6)
_cell_measurement_reflns_used 10277
_cell_measurement_temperature 173(2)
_cell_measurement_theta_max 27.9
_cell_measurement_theta_min 1.8
_cell_volume 4302.1(3)
_computing_structure_refinement 'SHELXL-97 (Sheldrick, 1997)'
_diffrn_ambient_temperature 173(2)
_diffrn_measured_fraction_theta_full 0.998
_diffrn_measured_fraction_theta_max 0.998
_diffrn_measurement_device_type 'Bruker X8 APEX 2'
_diffrn_measurement_method 'area detector'
_diffrn_radiation_monochromator graphite
_diffrn_radiation_source 'fine-focus sealed tube'
_diffrn_radiation_type MoK\a
_diffrn_radiation_wavelength 0.71073
_diffrn_reflns_av_R_equivalents 0.0449
_diffrn_reflns_av_sigmaI/netI 0.0538
_diffrn_reflns_limit_h_max 20
_diffrn_reflns_limit_h_min -20
_diffrn_reflns_limit_k_max 13
_diffrn_reflns_limit_k_min -23
_diffrn_reflns_limit_l_max 19
_diffrn_reflns_limit_l_min -21
_diffrn_reflns_number 30967
_diffrn_reflns_theta_full 27.91
_diffrn_reflns_theta_max 27.91
_diffrn_reflns_theta_min 1.81
_exptl_absorpt_coefficient_mu 7.131
_exptl_absorpt_correction_T_max 0.490
_exptl_absorpt_correction_T_min 0.251
_exptl_absorpt_correction_type multi-scan
_exptl_crystal_colour colourless
_exptl_crystal_density_diffrn 1.807
_exptl_crystal_density_method 'not measured'
_exptl_crystal_description prism
_exptl_crystal_F_000 2264
_exptl_crystal_size_max 0.8
_exptl_crystal_size_mid 0.4
_exptl_crystal_size_min 0.1
_refine_diff_density_max 2.663
_refine_diff_density_min -1.056
_refine_diff_density_rms 0.158
_refine_ls_extinction_method none
_refine_ls_goodness_of_fit_ref 1.016
_refine_ls_hydrogen_treatment mixed
_refine_ls_matrix_type full
_refine_ls_number_parameters 491
_refine_ls_number_reflns 10277
_refine_ls_number_restraints 0
_refine_ls_restrained_S_all 1.016
_refine_ls_R_factor_all 0.0620
_refine_ls_R_factor_gt 0.0344
_refine_ls_shift/su_max 0.001
_refine_ls_shift/su_mean 0.000
_refine_ls_structure_factor_coef Fsqd
_refine_ls_weighting_details 'calc w=1/[\s^2^(Fo^2^)+(0.0413P)^2^+4.9755P] where P=(Fo^2^+2Fc^2^)/3'
_refine_ls_weighting_scheme calc
_refine_ls_wR_factor_gt 0.0782
_refine_ls_wR_factor_ref 0.0891
_reflns_number_gt 7587
_reflns_number_total 10277
_reflns_threshold_expression >2sigma(I)
_cod_data_source_file ic6b00686_si_002.cif
_cod_data_source_block dg127_0m_Compound_3a
_cod_depositor_comments
;
The following automatic conversions were performed:

data item '_symmetry_cell_setting' value 'Monoclinic' was changed to
'monoclinic' in accordance with the
/home/saulius/struct/COD-crude-data/automatic-downloads/DataCite-retrospective/ACS/depositions/lib/dictionaries/cif_core.dic
dictionary named 'cif_core.dic' version 2.4.2 last updated on
2011-04-26.

Automatic conversion script
Id: cif_fix_values 6909 2019-04-08 15:41:33Z antanas 
;
_cod_original_sg_symbol_H-M 'P 21/c'
_cod_database_code 4347839

loop_
_symmetry_equiv_pos_as_xyz
'x, y, z'
'-x, y+1/2, -z+1/2'
'-x, -y, -z'
'x, -y-1/2, z-1/2'

loop_
_atom_site_label
_atom_site_type_symbol
_atom_site_fract_x
_atom_site_fract_y
_atom_site_fract_z
_atom_site_U_iso_or_equiv
_atom_site_adp_type
_atom_site_occupancy
_atom_site_symmetry_multiplicity
_atom_site_calc_flag
_atom_site_refinement_flags
C1 C 0.4678(4) 0.1420(3) 0.7285(3) 0.0212(11) Uani 1 1 d .
H1 H 0.4364 0.1874 0.7386 0.025 Uiso 1 1 calc R
C2 C 0.1812(4) -0.0042(3) 0.5098(3) 0.0246(11) Uani 1 1 d .
C3 C 0.2968(4) 0.0540(3) 0.6211(3) 0.0233(11) Uani 1 1 d .
C4 C 0.2741(4) 0.0963(3) 0.5481(4) 0.0269(12) Uani 1 1 d .
C5 C 0.3437(4) 0.0858(3) 0.8063(3) 0.0240(11) Uani 1 1 d .
C6 C 0.1666(4) 0.0844(3) 0.3903(3) 0.0276(12) Uani 1 1 d .
C7 C 0.2398(4) -0.0717(3) 0.6503(3) 0.0254(11) Uani 1 1 d .
C8 C 0.2893(4) 0.1512(3) 0.7926(4) 0.0297(12) Uani 1 1 d .
C9 C 0.2578(4) 0.2004(3) 0.7131(4) 0.0332(13) Uani 1 1 d .
H9A H 0.1969 0.1838 0.6710 0.050 Uiso 1 1 calc R
H9B H 0.3026 0.1976 0.6858 0.050 Uiso 1 1 calc R
H9C H 0.2534 0.2521 0.7303 0.050 Uiso 1 1 calc R
C10 C 0.2578(4) 0.1714(4) 0.8572(4) 0.0370(14) Uani 1 1 d .
H10 H 0.2224 0.2159 0.8490 0.044 Uiso 1 1 calc R
C11 C 0.2753(5) 0.1303(4) 0.9319(4) 0.0384(15) Uani 1 1 d .
C12 C 0.2429(5) 0.1554(5) 1.0008(4) 0.055(2) Uani 1 1 d .
H12A H 0.2814 0.1971 1.0338 0.083 Uiso 1 1 calc R
H12B H 0.2480 0.1140 1.0409 0.083 Uiso 1 1 calc R
H12C H 0.1781 0.1716 0.9729 0.083 Uiso 1 1 calc R
C13 C 0.3273(4) 0.0660(4) 0.9428(4) 0.0376(15) Uani 1 1 d .
H13 H 0.3399 0.0368 0.9940 0.045 Uiso 1 1 calc R
C14 C 0.3621(4) 0.0419(3) 0.8823(4) 0.0322(13) Uani 1 1 d .
C15 C 0.4147(5) -0.0304(3) 0.9004(4) 0.0385(15) Uani 1 1 d .
H15A H 0.4200 -0.0501 0.9572 0.058 Uiso 1 1 calc R
H15B H 0.4768 -0.0218 0.9018 0.058 Uiso 1 1 calc R
H15C H 0.3815 -0.0664 0.8541 0.058 Uiso 1 1 calc R
C16 C 0.5585(4) 0.1332(3) 0.8091(3) 0.0253(12) Uani 1 1 d .
C17 C 0.6364(4) 0.0983(3) 0.8078(4) 0.0353(14) Uani 1 1 d .
H17 H 0.6340 0.0774 0.7545 0.042 Uiso 1 1 calc R
C18 C 0.7164(5) 0.0931(4) 0.8814(5) 0.0493(18) Uani 1 1 d .
H18 H 0.7692 0.0689 0.8791 0.059 Uiso 1 1 calc R
C19 C 0.7206(5) 0.1234(4) 0.9599(5) 0.0510(19) Uani 1 1 d .
H19 H 0.7763 0.1203 1.0113 0.061 Uiso 1 1 calc R
C20 C 0.6443(5) 0.1574(4) 0.9626(4) 0.0433(16) Uani 1 1 d .
H20 H 0.6468 0.1780 1.0161 0.052 Uiso 1 1 calc R
C21 C 0.5637(4) 0.1621(3) 0.8882(3) 0.0315(13) Uani 1 1 d .
H21 H 0.5108 0.1855 0.8910 0.038 Uiso 1 1 calc R
C22 C 0.4774(4) 0.1537(3) 0.6426(3) 0.0230(11) Uani 1 1 d .
C23 C 0.4953(4) 0.0971(3) 0.5948(4) 0.0296(13) Uani 1 1 d .
H23 H 0.5075 0.0480 0.6182 0.036 Uiso 1 1 calc R
C24 C 0.4956(5) 0.1116(3) 0.5130(4) 0.0369(14) Uani 1 1 d .
H24 H 0.5072 0.0722 0.4805 0.044 Uiso 1 1 calc R
C25 C 0.4792(5) 0.1823(3) 0.4788(4) 0.0386(15) Uani 1 1 d .
H25 H 0.4781 0.1918 0.4222 0.046 Uiso 1 1 calc R
C26 C 0.4643(5) 0.2399(3) 0.5271(4) 0.0367(15) Uani 1 1 d .
H26 H 0.4545 0.2892 0.5041 0.044 Uiso 1 1 calc R
C27 C 0.4637(4) 0.2261(3) 0.6079(4) 0.0305(13) Uani 1 1 d .
H27 H 0.4539 0.2660 0.6407 0.037 Uiso 1 1 calc R
C28 C 0.2098(5) 0.0583(3) 0.3373(4) 0.0350(14) Uani 1 1 d .
C29 C 0.2911(5) 0.0049(4) 0.3711(4) 0.0497(18) Uani 1 1 d .
H29A H 0.2681 -0.0462 0.3687 0.075 Uiso 1 1 calc R
H29B H 0.3309 0.0176 0.4319 0.075 Uiso 1 1 calc R
H29C H 0.3268 0.0088 0.3348 0.075 Uiso 1 1 calc R
C30 C 0.1748(5) 0.0812(3) 0.2507(4) 0.0401(15) Uani 1 1 d .
H30 H 0.2033 0.0639 0.2136 0.048 Uiso 1 1 calc R
C31 C 0.0994(5) 0.1285(3) 0.2166(4) 0.0383(15) Uani 1 1 d .
C32 C 0.0627(6) 0.1523(4) 0.1212(4) 0.053(2) Uani 1 1 d .
H32A H 0.1015 0.1926 0.1144 0.079 Uiso 1 1 calc R
H32B H -0.0012 0.1701 0.1026 0.079 Uiso 1 1 calc R
H32C H 0.0642 0.1097 0.0848 0.079 Uiso 1 1 calc R
C33 C 0.0585(4) 0.1541(3) 0.2718(4) 0.0343(13) Uani 1 1 d .
H33 H 0.0072 0.1873 0.2492 0.041 Uiso 1 1 calc R
C34 C 0.0911(4) 0.1322(3) 0.3594(4) 0.0310(13) Uani 1 1 d .
C35 C 0.0455(5) 0.1593(4) 0.4182(4) 0.0442(16) Uani 1 1 d .
H35A H 0.0299 0.1165 0.4463 0.066 Uiso 1 1 calc R
H35B H -0.0112 0.1867 0.3832 0.066 Uiso 1 1 calc R
H35C H 0.0881 0.1923 0.4633 0.066 Uiso 1 1 calc R
C36 C 0.1929(4) -0.0671(3) 0.7051(3) 0.0267(12) Uani 1 1 d .
C37 C 0.1352(5) -0.0014(4) 0.7067(4) 0.0395(15) Uani 1 1 d .
H37A H 0.1607 0.0212 0.7652 0.059 Uiso 1 1 calc R
H37B H 0.0714 -0.0177 0.6925 0.059 Uiso 1 1 calc R
H37C H 0.1358 0.0354 0.6633 0.059 Uiso 1 1 calc R
C38 C 0.1974(4) -0.1297(3) 0.7573(4) 0.0357(14) Uani 1 1 d .
H38 H 0.1667 -0.1281 0.7962 0.043 Uiso 1 1 calc R
C39 C 0.2449(4) -0.1936(3) 0.7539(4) 0.0349(14) Uani 1 1 d .
C40 C 0.2485(6) -0.2607(4) 0.8104(4) 0.0487(18) Uani 1 1 d .
H40A H 0.3129 -0.2701 0.8506 0.073 Uiso 1 1 calc R
H40B H 0.2239 -0.3044 0.7729 0.073 Uiso 1 1 calc R
H40C H 0.2110 -0.2509 0.8442 0.073 Uiso 1 1 calc R
C41 C 0.2877(5) -0.1963(3) 0.6955(4) 0.0339(14) Uani 1 1 d .
H41 H 0.3194 -0.2405 0.6920 0.041 Uiso 1 1 calc R
C42 C 0.2855(4) -0.1359(3) 0.6420(4) 0.0300(12) Uani 1 1 d .
C43 C 0.3291(5) -0.1419(3) 0.5764(4) 0.0355(14) Uani 1 1 d .
H43A H 0.2808 -0.1519 0.5182 0.053 Uiso 1 1 calc R
H43B H 0.3743 -0.1827 0.5934 0.053 Uiso 1 1 calc R
H43C H 0.3604 -0.0950 0.5752 0.053 Uiso 1 1 calc R
C44 C -0.0086(7) -0.0670(5) 0.1668(6) 0.071(3) Uani 1 1 d .
H44A H 0.0358 -0.0371 0.2155 0.086 Uiso 1 1 calc R
H44B H -0.0471 -0.0964 0.1900 0.086 Uiso 1 1 calc R
N1 N 0.2034(3) 0.0609(2) 0.4809(3) 0.0257(10) Uani 1 1 d .
N2 N 0.2382(3) -0.0079(2) 0.5952(3) 0.0237(9) Uani 1 1 d .
P1 P 0.39296(10) 0.05984(7) 0.72782(8) 0.0210(3) Uani 1 1 d .
Cl1 Cl -0.00233(13) -0.16788(10) 0.34876(12) 0.0539(5) Uani 1 1 d .
Cl2 Cl 0.58318(12) -0.13535(8) 0.75369(10) 0.0403(4) Uani 1 1 d .
Cl3 Cl 0.0520(2) -0.1273(2) 0.1276(2) 0.1136(11) Uani 1 1 d .
Cl4 Cl -0.0801(2) -0.00705(15) 0.08424(17) 0.0865(7) Uani 1 1 d .
Au1 Au 0.093361(17) -0.079770(12) 0.436565(14) 0.03025(7) Uani 1 1 d .
Au2 Au 0.481878(16) -0.041435(11) 0.745451(13) 0.02539(6) Uani 1 1 d .
H4 H 0.296(5) 0.137(4) 0.534(4) 0.041(19) Uiso 1 1 d .

loop_
_atom_site_aniso_label
_atom_site_aniso_U_11
_atom_site_aniso_U_22
_atom_site_aniso_U_33
_atom_site_aniso_U_23
_atom_site_aniso_U_13
_atom_site_aniso_U_12
C1 0.022(3) 0.018(2) 0.022(2) 0.0022(19) 0.008(2) 0.003(2)
C2 0.022(3) 0.024(3) 0.023(2) 0.001(2) 0.005(2) 0.002(2)
C3 0.026(3) 0.017(2) 0.025(2) 0.001(2) 0.008(2) 0.001(2)
C4 0.030(3) 0.019(3) 0.026(3) 0.001(2) 0.006(2) 0.000(2)
C5 0.022(3) 0.028(3) 0.023(2) -0.007(2) 0.011(2) -0.008(2)
C6 0.034(3) 0.024(3) 0.021(2) 0.003(2) 0.006(2) -0.002(2)
C7 0.027(3) 0.021(2) 0.022(2) 0.003(2) 0.003(2) -0.002(2)
C8 0.023(3) 0.032(3) 0.032(3) -0.007(2) 0.010(2) -0.003(2)
C9 0.031(3) 0.025(3) 0.044(3) -0.001(2) 0.015(3) 0.005(3)
C10 0.031(3) 0.039(3) 0.042(3) -0.017(3) 0.015(3) -0.004(3)
C11 0.031(4) 0.054(4) 0.031(3) -0.018(3) 0.014(3) -0.011(3)
C12 0.046(4) 0.084(6) 0.044(4) -0.024(4) 0.027(3) -0.009(4)
C13 0.032(4) 0.056(4) 0.024(3) -0.005(3) 0.011(3) -0.013(3)
C14 0.028(3) 0.039(3) 0.028(3) 0.000(2) 0.010(2) -0.008(3)
C15 0.042(4) 0.045(4) 0.028(3) 0.010(3) 0.014(3) -0.001(3)
C16 0.032(3) 0.019(2) 0.025(3) 0.002(2) 0.012(2) -0.005(2)
C17 0.033(4) 0.031(3) 0.042(3) -0.003(3) 0.014(3) 0.002(3)
C18 0.033(4) 0.044(4) 0.060(4) 0.006(3) 0.008(3) 0.003(3)
C19 0.043(4) 0.047(4) 0.042(4) 0.007(3) -0.005(3) -0.010(4)
C20 0.054(5) 0.041(4) 0.027(3) -0.001(3) 0.009(3) -0.011(3)
C21 0.036(3) 0.030(3) 0.027(3) -0.004(2) 0.011(3) -0.008(3)
C22 0.024(3) 0.022(2) 0.022(2) 0.002(2) 0.008(2) 0.000(2)
C23 0.039(4) 0.022(3) 0.031(3) 0.001(2) 0.019(3) -0.001(2)
C24 0.052(4) 0.030(3) 0.037(3) -0.003(3) 0.027(3) 0.000(3)
C25 0.053(4) 0.037(3) 0.033(3) 0.008(3) 0.024(3) 0.004(3)
C26 0.046(4) 0.032(3) 0.038(3) 0.016(3) 0.023(3) 0.010(3)
C27 0.039(4) 0.023(3) 0.034(3) 0.002(2) 0.019(3) 0.005(3)
C28 0.039(4) 0.032(3) 0.028(3) -0.002(2) 0.008(3) 0.000(3)
C29 0.054(5) 0.051(4) 0.044(4) 0.005(3) 0.019(3) 0.022(4)
C30 0.053(4) 0.038(3) 0.030(3) -0.004(3) 0.017(3) -0.005(3)
C31 0.054(4) 0.029(3) 0.026(3) -0.001(2) 0.010(3) -0.010(3)
C32 0.078(6) 0.045(4) 0.027(3) 0.002(3) 0.011(3) -0.004(4)
C33 0.027(3) 0.027(3) 0.036(3) 0.006(2) 0.000(3) 0.001(3)
C34 0.035(4) 0.025(3) 0.029(3) -0.001(2) 0.008(3) -0.006(3)
C35 0.044(4) 0.048(4) 0.038(3) 0.006(3) 0.015(3) 0.009(3)
C36 0.022(3) 0.030(3) 0.025(3) -0.003(2) 0.006(2) -0.003(2)
C37 0.033(4) 0.042(4) 0.049(4) -0.005(3) 0.022(3) -0.001(3)
C38 0.035(4) 0.041(3) 0.031(3) -0.001(3) 0.013(3) -0.012(3)
C39 0.037(4) 0.029(3) 0.031(3) 0.005(2) 0.005(3) -0.007(3)
C40 0.064(5) 0.034(3) 0.039(3) 0.005(3) 0.012(3) -0.016(3)
C41 0.042(4) 0.020(3) 0.034(3) 0.000(2) 0.009(3) 0.001(3)
C42 0.030(3) 0.024(3) 0.034(3) -0.001(2) 0.011(3) -0.001(2)
C43 0.044(4) 0.030(3) 0.034(3) -0.006(2) 0.017(3) 0.001(3)
C44 0.068(6) 0.090(7) 0.058(5) -0.013(5) 0.027(5) -0.005(5)
N1 0.030(3) 0.021(2) 0.024(2) -0.0007(17) 0.008(2) -0.0004(19)
N2 0.025(3) 0.020(2) 0.025(2) 0.0022(18) 0.0085(19) -0.0017(19)
P1 0.0242(7) 0.0177(6) 0.0199(6) -0.0006(5) 0.0077(6) -0.0004(5)
Cl1 0.0535(11) 0.0375(9) 0.0564(10) -0.0149(8) 0.0070(9) -0.0150(8)
Cl2 0.0498(10) 0.0325(7) 0.0439(8) 0.0114(6) 0.0244(8) 0.0189(7)
Cl3 0.092(2) 0.165(3) 0.095(2) 0.010(2) 0.0485(18) 0.041(2)
Cl4 0.096(2) 0.0705(15) 0.0814(16) 0.0068(13) 0.0237(14) -0.0125(14)
Au1 0.03076(13) 0.02536(11) 0.02923(11) -0.00310(9) 0.00634(9) -0.00400(9)
Au2 0.03131(12) 0.01965(10) 0.02481(10) 0.00331(8) 0.01080(9) 0.00348(9)

loop_
_atom_type_symbol
_atom_type_description
_atom_type_scat_dispersion_real
_atom_type_scat_dispersion_imag
_atom_type_scat_source
C C 0.0033 0.0016 'International Tables Vol C Tables 4.2.6.8 and 6.1.1.4'
H H 0.0000 0.0000 'International Tables Vol C Tables 4.2.6.8 and 6.1.1.4'
N N 0.0061 0.0033 'International Tables Vol C Tables 4.2.6.8 and 6.1.1.4'
P P 0.1023 0.0942 'International Tables Vol C Tables 4.2.6.8 and 6.1.1.4'
Cl Cl 0.1484 0.1585 'International Tables Vol C Tables 4.2.6.8 and 6.1.1.4'
Au Au -2.0133 8.8022 'International Tables Vol C Tables 4.2.6.8 and 6.1.1.4'

loop_
_geom_angle_atom_site_label_1
_geom_angle_atom_site_label_2
_geom_angle_atom_site_label_3
_geom_angle
C22 C1 C16 115.6(4)
C22 C1 P1 113.7(4)
C16 C1 P1 106.7(3)
C22 C1 H1 106.8
C16 C1 H1 106.8
P1 C1 H1 106.8
N2 C2 N1 105.1(5)
N2 C2 Au1 128.7(4)
N1 C2 Au1 125.9(4)
C4 C3 N2 105.2(5)
C4 C3 P1 131.5(4)
N2 C3 P1 122.5(4)
C3 C4 N1 108.0(5)
C3 C4 H4 135(4)
N1 C4 H4 116(4)
C8 C5 C14 119.8(5)
C8 C5 P1 119.9(4)
C14 C5 P1 120.2(4)
C34 C6 C28 122.3(5)
C34 C6 N1 119.6(5)
C28 C6 N1 118.1(5)
C36 C7 C42 123.1(5)
C36 C7 N2 119.1(5)
C42 C7 N2 117.7(5)
C10 C8 C5 117.9(5)
C10 C8 C9 115.6(5)
C5 C8 C9 126.4(5)
C8 C9 H9A 109.5
C8 C9 H9B 109.5
H9A C9 H9B 109.5
C8 C9 H9C 109.5
H9A C9 H9C 109.5
H9B C9 H9C 109.5
C11 C10 C8 123.5(6)
C11 C10 H10 118.3
C8 C10 H10 118.3
C10 C11 C13 117.4(5)
C10 C11 C12 121.7(6)
C13 C11 C12 120.9(6)
C11 C12 H12A 109.5
C11 C12 H12B 109.5
H12A C12 H12B 109.5
C11 C12 H12C 109.5
H12A C12 H12C 109.5
H12B C12 H12C 109.5
C11 C13 C14 123.1(6)
C11 C13 H13 118.5
C14 C13 H13 118.5
C13 C14 C5 118.3(6)
C13 C14 C15 117.8(5)
C5 C14 C15 123.9(5)
C14 C15 H15A 109.5
C14 C15 H15B 109.5
H15A C15 H15B 109.5
C14 C15 H15C 109.5
H15A C15 H15C 109.5
H15B C15 H15C 109.5
C17 C16 C21 117.9(5)
C17 C16 C1 123.8(5)
C21 C16 C1 118.3(5)
C18 C17 C16 121.4(6)
C18 C17 H17 119.3
C16 C17 H17 119.3
C17 C18 C19 119.8(7)
C17 C18 H18 120.1
C19 C18 H18 120.1
C20 C19 C18 119.6(6)
C20 C19 H19 120.2
C18 C19 H19 120.2
C19 C20 C21 120.3(6)
C19 C20 H20 119.9
C21 C20 H20 119.9
C20 C21 C16 121.0(6)
C20 C21 H21 119.5
C16 C21 H21 119.5
C23 C22 C27 118.4(5)
C23 C22 C1 124.1(5)
C27 C22 C1 117.5(4)
C22 C23 C24 120.4(5)
C22 C23 H23 119.8
C24 C23 H23 119.8
C25 C24 C23 120.4(5)
C25 C24 H24 119.8
C23 C24 H24 119.8
C24 C25 C26 119.7(5)
C24 C25 H25 120.1
C26 C25 H25 120.1
C27 C26 C25 120.3(5)
C27 C26 H26 119.9
C25 C26 H26 119.9
C26 C27 C22 120.7(5)
C26 C27 H27 119.6
C22 C27 H27 119.6
C30 C28 C6 117.9(6)
C30 C28 C29 120.1(6)
C6 C28 C29 122.0(5)
C28 C29 H29A 109.5
C28 C29 H29B 109.5
H29A C29 H29B 109.5
C28 C29 H29C 109.5
H29A C29 H29C 109.5
H29B C29 H29C 109.5
C31 C30 C28 122.0(6)
C31 C30 H30 119.0
C28 C30 H30 119.0
C30 C31 C33 118.5(5)
C30 C31 C32 120.5(6)
C33 C31 C32 121.0(6)
C31 C32 H32A 109.5
C31 C32 H32B 109.5
H32A C32 H32B 109.5
C31 C32 H32C 109.5
H32A C32 H32C 109.5
H32B C32 H32C 109.5
C34 C33 C31 121.5(6)
C34 C33 H33 119.3
C31 C33 H33 119.3
C6 C34 C33 117.7(5)
C6 C34 C35 121.2(5)
C33 C34 C35 121.1(6)
C34 C35 H35A 109.5
C34 C35 H35B 109.5
H35A C35 H35B 109.5
C34 C35 H35C 109.5
H35A C35 H35C 109.5
H35B C35 H35C 109.5
C7 C36 C38 116.8(5)
C7 C36 C37 123.1(5)
C38 C36 C37 120.0(5)
C36 C37 H37A 109.5
C36 C37 H37B 109.5
H37A C37 H37B 109.5
C36 C37 H37C 109.5
H37A C37 H37C 109.5
H37B C37 H37C 109.5
C39 C38 C36 122.1(6)
C39 C38 H38 119.0
C36 C38 H38 119.0
C38 C39 C41 118.7(5)
C38 C39 C40 121.3(6)
C41 C39 C40 119.9(6)
C39 C40 H40A 109.5
C39 C40 H40B 109.5
H40A C40 H40B 109.5
C39 C40 H40C 109.5
H40A C40 H40C 109.5
H40B C40 H40C 109.5
C39 C41 C42 121.8(5)
C39 C41 H41 119.1
C42 C41 H41 119.1
C7 C42 C41 117.4(5)
C7 C42 C43 122.2(5)
C41 C42 C43 120.4(5)
C42 C43 H43A 109.5
C42 C43 H43B 109.5
H43A C43 H43B 109.5
C42 C43 H43C 109.5
H43A C43 H43C 109.5
H43B C43 H43C 109.5
Cl3 C44 Cl4 111.4(5)
Cl3 C44 H44A 109.4
Cl4 C44 H44A 109.4
Cl3 C44 H44B 109.4
Cl4 C44 H44B 109.4
H44A C44 H44B 108.0
C2 N1 C4 110.2(4)
C2 N1 C6 124.6(4)
C4 N1 C6 124.7(5)
C2 N2 C3 111.5(4)
C2 N2 C7 122.7(4)
C3 N2 C7 125.8(4)
C3 P1 C5 106.7(3)
C3 P1 C1 109.0(2)
C5 P1 C1 103.9(2)
C3 P1 Au2 108.30(17)
C5 P1 Au2 122.31(18)
C1 P1 Au2 106.09(17)
C2 Au1 Cl1 176.89(16)
P1 Au2 Cl2 171.89(5)

loop_
_geom_bond_atom_site_label_1
_geom_bond_atom_site_label_2
_geom_bond_distance
C1 C22 1.513(7)
C1 C16 1.526(7)
C1 P1 1.882(5)
C1 H1 1.0000
C2 N2 1.345(6)
C2 N1 1.360(7)
C2 Au1 1.971(5)
C3 C4 1.354(7)
C3 N2 1.397(7)
C3 P1 1.817(6)
C4 N1 1.376(7)
C4 H4 0.88(6)
C5 C8 1.416(8)
C5 C14 1.418(7)
C5 P1 1.826(5)
C6 C34 1.386(8)
C6 C28 1.394(8)
C6 N1 1.444(6)
C7 C36 1.387(8)
C7 C42 1.393(8)
C7 N2 1.460(6)
C8 C10 1.399(8)
C8 C9 1.501(8)
C9 H9A 0.9800
C9 H9B 0.9800
C9 H9C 0.9800
C10 C11 1.374(9)
C10 H10 0.9500
C11 C13 1.384(9)
C11 C12 1.500(8)
C12 H12A 0.9800
C12 H12B 0.9800
C12 H12C 0.9800
C13 C14 1.394(8)
C13 H13 0.9500
C14 C15 1.501(9)
C15 H15A 0.9800
C15 H15B 0.9800
C15 H15C 0.9800
C16 C17 1.384(8)
C16 C21 1.386(7)
C17 C18 1.364(9)
C17 H17 0.9500
C18 C19 1.392(10)
C18 H18 0.9500
C19 C20 1.364(10)
C19 H19 0.9500
C20 C21 1.376(9)
C20 H20 0.9500
C21 H21 0.9500
C22 C23 1.386(7)
C22 C27 1.401(7)
C23 C24 1.388(7)
C23 H23 0.9500
C24 C25 1.372(8)
C24 H24 0.9500
C25 C26 1.384(8)
C25 H25 0.9500
C26 C27 1.372(8)
C26 H26 0.9500
C27 H27 0.9500
C28 C30 1.382(8)
C28 C29 1.514(9)
C29 H29A 0.9800
C29 H29B 0.9800
C29 H29C 0.9800
C30 C31 1.382(9)
C30 H30 0.9500
C31 C33 1.394(9)
C31 C32 1.518(8)
C32 H32A 0.9800
C32 H32B 0.9800
C32 H32C 0.9800
C33 C34 1.394(8)
C33 H33 0.9500
C34 C35 1.508(8)
C35 H35A 0.9800
C35 H35B 0.9800
C35 H35C 0.9800
C36 C38 1.404(8)
C36 C37 1.493(8)
C37 H37A 0.9800
C37 H37B 0.9800
C37 H37C 0.9800
C38 C39 1.381(9)
C38 H38 0.9500
C39 C41 1.387(9)
C39 C40 1.513(8)
C40 H40A 0.9800
C40 H40B 0.9800
C40 H40C 0.9800
C41 C42 1.394(7)
C41 H41 0.9500
C42 C43 1.506(8)
C43 H43A 0.9800
C43 H43B 0.9800
C43 H43C 0.9800
C44 Cl3 1.732(9)
C44 Cl4 1.752(10)
C44 H44A 0.9900
C44 H44B 0.9900
P1 Au2 2.2382(14)
Cl1 Au1 2.2663(16)
Cl2 Au2 2.2843(14)

loop_
_geom_torsion_atom_site_label_1
_geom_torsion_atom_site_label_2
_geom_torsion_atom_site_label_3
_geom_torsion_atom_site_label_4
_geom_torsion
N2 C3 C4 N1 0.6(6)
P1 C3 C4 N1 170.2(4)
C14 C5 C8 C10 2.0(8)
P1 C5 C8 C10 -176.1(4)
C14 C5 C8 C9 -175.3(5)
P1 C5 C8 C9 6.6(8)
C5 C8 C10 C11 -1.4(9)
C9 C8 C10 C11 176.1(6)
C8 C10 C11 C13 0.3(9)
C8 C10 C11 C12 177.9(6)
C10 C11 C13 C14 0.2(9)
C12 C11 C13 C14 -177.4(6)
C11 C13 C14 C5 0.4(9)
C11 C13 C14 C15 -177.8(6)
C8 C5 C14 C13 -1.5(8)
P1 C5 C14 C13 176.6(4)
C8 C5 C14 C15 176.6(6)
P1 C5 C14 C15 -5.3(8)
C22 C1 C16 C17 -34.6(7)
P1 C1 C16 C17 92.9(5)
C22 C1 C16 C21 145.1(5)
P1 C1 C16 C21 -87.3(5)
C21 C16 C17 C18 -1.0(9)
C1 C16 C17 C18 178.8(6)
C16 C17 C18 C19 0.1(10)
C17 C18 C19 C20 0.5(10)
C18 C19 C20 C21 -0.2(10)
C19 C20 C21 C16 -0.7(9)
C17 C16 C21 C20 1.3(8)
C1 C16 C21 C20 -178.5(5)
C16 C1 C22 C23 78.6(7)
P1 C1 C22 C23 -45.4(7)
C16 C1 C22 C27 -104.0(6)
P1 C1 C22 C27 132.0(5)
C27 C22 C23 C24 -2.7(9)
C1 C22 C23 C24 174.7(6)
C22 C23 C24 C25 0.8(10)
C23 C24 C25 C26 1.4(11)
C24 C25 C26 C27 -1.5(11)
C25 C26 C27 C22 -0.5(10)
C23 C22 C27 C26 2.6(9)
C1 C22 C27 C26 -175.0(6)
C34 C6 C28 C30 -0.3(9)
N1 C6 C28 C30 -179.7(5)
C34 C6 C28 C29 -178.8(6)
N1 C6 C28 C29 1.9(9)
C6 C28 C30 C31 0.1(10)
C29 C28 C30 C31 178.5(6)
C28 C30 C31 C33 0.6(10)
C28 C30 C31 C32 -179.9(6)
C30 C31 C33 C34 -0.9(9)
C32 C31 C33 C34 179.5(6)
C28 C6 C34 C33 0.0(9)
N1 C6 C34 C33 179.3(5)
C28 C6 C34 C35 179.7(6)
N1 C6 C34 C35 -1.0(8)
C31 C33 C34 C6 0.6(9)
C31 C33 C34 C35 -179.1(6)
C42 C7 C36 C38 3.6(8)
N2 C7 C36 C38 -179.4(5)
C42 C7 C36 C37 -173.0(6)
N2 C7 C36 C37 4.0(8)
C7 C36 C38 C39 -0.9(9)
C37 C36 C38 C39 175.8(6)
C36 C38 C39 C41 -1.5(9)
C36 C38 C39 C40 -179.7(6)
C38 C39 C41 C42 1.4(9)
C40 C39 C41 C42 179.6(6)
C36 C7 C42 C41 -3.7(9)
N2 C7 C42 C41 179.3(5)
C36 C7 C42 C43 174.6(5)
N2 C7 C42 C43 -2.4(8)
C39 C41 C42 C7 1.1(9)
C39 C41 C42 C43 -177.2(6)
N2 C2 N1 C4 0.6(6)
Au1 C2 N1 C4 -173.6(4)
N2 C2 N1 C6 172.9(5)
Au1 C2 N1 C6 -1.3(8)
C3 C4 N1 C2 -0.8(7)
C3 C4 N1 C6 -173.1(5)
C34 C6 N1 C2 96.3(7)
C28 C6 N1 C2 -84.3(7)
C34 C6 N1 C4 -92.4(7)
C28 C6 N1 C4 86.9(7)
N1 C2 N2 C3 -0.2(6)
Au1 C2 N2 C3 173.8(4)
N1 C2 N2 C7 -177.1(5)
Au1 C2 N2 C7 -3.1(8)
C4 C3 N2 C2 -0.3(6)
P1 C3 N2 C2 -171.0(4)
C4 C3 N2 C7 176.5(5)
P1 C3 N2 C7 5.8(7)
C36 C7 N2 C2 -99.7(6)
C42 C7 N2 C2 77.4(7)
C36 C7 N2 C3 83.9(7)
C42 C7 N2 C3 -99.0(6)
C4 C3 P1 C5 112.5(6)
N2 C3 P1 C5 -79.5(5)
C4 C3 P1 C1 0.9(6)
N2 C3 P1 C1 168.9(4)
C4 C3 P1 Au2 -114.1(5)
N2 C3 P1 Au2 53.9(5)
C8 C5 P1 C3 -55.8(5)
C14 C5 P1 C3 126.1(5)
C8 C5 P1 C1 59.3(5)
C14 C5 P1 C1 -118.8(4)
C8 C5 P1 Au2 178.9(4)
C14 C5 P1 Au2 0.8(5)
C22 C1 P1 C3 -37.5(4)
C16 C1 P1 C3 -166.1(3)
C22 C1 P1 C5 -150.9(4)
C16 C1 P1 C5 80.4(4)
C22 C1 P1 Au2 78.9(4)
C16 C1 P1 Au2 -49.7(4)
N2 C2 Au1 Cl1 -107(3)
N1 C2 Au1 Cl1 66(3)
C3 P1 Au2 Cl2 87.3(4)
C5 P1 Au2 Cl2 -148.1(4)
C1 P1 Au2 Cl2 -29.6(4)
